data_4123133
loop_
_publ_author_name
'Movsisyan, Levon D.'
'Peeks, Martin D.'
'Greetham, Gregory M.'
'Towrie, Michael'
'Thompson, Amber L.'
'Parker, Anthony W.'
'Anderson, Harry L.'

_publ_section_title
;
 Photophysics of Threaded sp-Carbon Chains: The Polyyne is a Sink for
 Singlet and Triplet Excitation.
;
_journal_name_full 'Journal of the American Chemical Society'
_journal_page_first 141218154756006
_journal_paper_doi 10.1021/ja510663z
_journal_year 2014
_chemical_formula_moiety 'C45 H42 Cl N2 O7 Re, 2(C7 H8)'
_chemical_formula_sum 'C59 H58 Cl N2 O7 Re'
_chemical_formula_weight 1128.77
_chemical_melting_point ?
_space_group_IT_number 2
_symmetry_cell_setting triclinic
_symmetry_space_group_name_Hall '-P 1'
_symmetry_space_group_name_H-M 'P -1'
_atom_sites_solution_hydrogens difmap
_atom_sites_solution_primary other
_audit_creation_date 12-07-18
_audit_creation_method CRYSTALS_ver_14.40
_cell_angle_alpha 75.806(3)
_cell_angle_beta 78.375(2)
_cell_angle_gamma 72.389(3)
_cell_formula_units_Z 2
_cell_length_a 10.7979(3)
_cell_length_b 12.0306(4)
_cell_length_c 21.0272(7)
_cell_measurement_reflns_used 14634
_cell_measurement_temperature 150
_cell_measurement_theta_max 76
_cell_measurement_theta_min 4
_cell_volume 2499.97(15)
_computing_cell_refinement 'CrysAlis, (Oxford Diffraction, 2002)'
_computing_data_collection 'SuperNova, (Oxford Diffraction, 2010)'
_computing_data_reduction 'CrysAlis, (Oxford Diffraction, 2002)'
_computing_molecular_graphics 'CAMERON (Watkin et al., 1996)'
_computing_publication_material 'CRYSTALS (Betteridge et al., 2003)'
_computing_structure_refinement 'CRYSTALS (Betteridge et al., 2003)'
_computing_structure_solution 'Superflip (Palatinus & Chapuis, 2007)'
_diffrn_ambient_temperature 150
_diffrn_measured_fraction_theta_full 0.996
_diffrn_measured_fraction_theta_max 0.982
_diffrn_measurement_device Area
_diffrn_measurement_device_type 'Oxford Diffraction SuperNova'
_diffrn_measurement_method \w
_diffrn_radiation_monochromator graphite
_diffrn_radiation_type 'Cu K\a'
_diffrn_radiation_wavelength 1.54180
_diffrn_reflns_av_R_equivalents 0.059
_diffrn_reflns_limit_h_max 11
_diffrn_reflns_limit_h_min -13
_diffrn_reflns_limit_k_max 15
_diffrn_reflns_limit_k_min -15
_diffrn_reflns_limit_l_max 26
_diffrn_reflns_limit_l_min -25
_diffrn_reflns_number 37010
_diffrn_reflns_theta_full 72.537
_diffrn_reflns_theta_max 76.354
_diffrn_reflns_theta_min 3.932
_diffrn_standards_number 0
_exptl_absorpt_coefficient_mu 5.701
_exptl_absorpt_correction_T_max 0.97
_exptl_absorpt_correction_T_min 0.77
_exptl_absorpt_correction_type multi-scan
_exptl_absorpt_process_details 'CrysAlis, (Oxford Diffraction, 2002)'
_exptl_crystal_colour clear_pale_yellow
_exptl_crystal_density_diffrn 1.499
_exptl_crystal_density_meas ?
_exptl_crystal_density_method 'not measured'
_exptl_crystal_description lath
_exptl_crystal_F_000 1148
_exptl_crystal_size_max 0.050
_exptl_crystal_size_mid 0.020
_exptl_crystal_size_min 0.005
_refine_diff_density_max 1.64
_refine_diff_density_min -0.98
_refine_ls_extinction_method None
_refine_ls_goodness_of_fit_ref 0.9775
_refine_ls_hydrogen_treatment constr
_refine_ls_matrix_type full
_refine_ls_number_parameters 631
_refine_ls_number_reflns 10235
_refine_ls_number_restraints 0
_refine_ls_R_factor_all 0.0419
_refine_ls_R_factor_gt 0.0338
_refine_ls_shift/su_max 0.0025979
_refine_ls_shift/su_mean 0.0004167
_refine_ls_structure_factor_coef Fsqd
_refine_ls_weighting_details
;
 Method= Modified Sheldrick 
 w=1/[\s^2^(F^2^) + ( 0.03P)^2^ + 4.18P] 
 ,where P=(max(Fo^2^,0) + 2Fc^2^)/3 
;
_refine_ls_weighting_scheme calc
_refine_ls_wR_factor_all 0.0795
_refine_ls_wR_factor_gt 0.0755
_refine_ls_wR_factor_ref 0.0795
_reflns_limit_h_max 13
_reflns_limit_h_min -13
_reflns_limit_k_max 15
_reflns_limit_k_min -14
_reflns_limit_l_max 26
_reflns_limit_l_min 0
_reflns_number_gt 8939
_reflns_number_total 10278
_reflns_threshold_expression I>2.0\s(I)
_oxford_diffrn_Wilson_B_factor 1.49
_oxford_diffrn_Wilson_scale 0.31
_oxford_refine_ls_r_factor_ref 0.0419
_oxford_refine_ls_scale 1.902(6)
_oxford_reflns_number_all 10235
_oxford_reflns_threshold_expression_ref I>-3.0\s(I)
_oxford_structure_analysis_title 6448
_cod_data_source_file ja510663z_si_002.cif
_cod_data_source_block M-Re
_cod_depositor_comments
;
The following automatic conversions were performed:

'_chemical_melting_point' value 'not measured' was changed to '?' -
the value is undefined or not given.

'_atom_sites_solution_primary'
value 'Other' changed to 'other' according to
/home/saulius/struct/COD-crude-data--automatic-downloads/rss-feeds/ACS/lib/dictionaries/cif_core.dic
dictionary named 'cif_core.dic' version 2.4.2 from 2011-04-26.

Automatic conversion script
Id: cif_fix_values 2935 2014-11-11 08:27:57Z andrius 

The following automatic conversions were performed:

'_exptl_crystal_density_meas' value 'not measured' was changed to '?'
- the value is perceived as not measured.

Automatic conversion script
Id: cif_fix_values 3008 2015-01-20 13:52:24Z robertas 
;
_cod_original_sg_symbol_H-M 'P -1 '
_cod_original_formula_sum 'C59 H58 Cl1 N2 O7 Re1'
_cod_database_code 4123133

loop_
_symmetry_equiv_pos_as_xyz
x,y,z
-x,-y,-z

loop_
_atom_site_label
_atom_site_type_symbol
_atom_site_fract_x
_atom_site_fract_y
_atom_site_fract_z
_atom_site_U_iso_or_equiv
_atom_site_occupancy
_atom_site_adp_type
_atom_site_refinement_flags_posn
Re1 Re 0.386599(15) 0.783032(15) 0.106784(8) 0.0161 1.0000 Uani .
Cl1 Cl 0.20088(8) 0.70777(8) 0.09872(4) 0.0212 1.0000 Uani .
C1 C 0.5266(4) 0.8429(4) 0.11483(18) 0.0263 1.0000 Uani .
O2 O 0.6105(3) 0.8760(3) 0.12179(15) 0.0311 1.0000 Uani .
C3 C 0.3291(3) 0.7819(3) 0.19917(19) 0.0206 1.0000 Uani .
O4 O 0.3003(3) 0.7734(3) 0.25581(13) 0.0296 1.0000 Uani .
C5 C 0.4886(4) 0.6218(4) 0.13516(19) 0.0229 1.0000 Uani .
O6 O 0.5435(3) 0.5256(3) 0.15426(15) 0.0346 1.0000 Uani .
C41 C 0.2423(3) 0.9574(3) -0.00030(18) 0.0191 1.0000 Uani .
N42 N 0.2583(3) 0.9547(3) 0.06308(15) 0.0173 1.0000 Uani .
C43 C 0.1811(3) 1.0411(3) 0.09341(18) 0.0193 1.0000 Uani .
C44 C 0.0801(4) 1.1322(3) 0.06326(19) 0.0223 1.0000 Uani .
C45 C 0.0606(3) 1.1321(3) 0.0009(2) 0.0229 1.0000 Uani .
C46 C 0.1429(3) 1.0442(3) -0.03327(18) 0.0200 1.0000 Uani .
C47 C 0.1305(4) 1.0408(4) -0.09901(19) 0.0243 1.0000 Uani .
C48 C 0.2122(4) 0.9550(4) -0.13018(18) 0.0237 1.0000 Uani .
C49 C 0.3162(4) 0.8656(4) -0.09899(18) 0.0229 1.0000 Uani .
C50 C 0.4040(4) 0.7764(4) -0.12927(19) 0.0249 1.0000 Uani .
C51 C 0.5059(4) 0.6995(4) -0.09785(19) 0.0239 1.0000 Uani .
C52 C 0.5199(3) 0.7092(3) -0.03404(18) 0.0199 1.0000 Uani .
N53 N 0.4293(3) 0.7882(3) -0.00140(15) 0.0180 1.0000 Uani .
C54 C 0.3308(3) 0.8683(3) -0.03405(17) 0.0184 1.0000 Uani .
C55 C 0.2029(3) 1.0456(3) 0.16057(19) 0.0194 1.0000 Uani .
C56 C 0.1045(4) 1.0442(3) 0.21445(19) 0.0222 1.0000 Uani .
C57 C 0.1238(3) 1.0503(3) 0.27902(19) 0.0200 1.0000 Uani .
C58 C 0.2468(4) 1.0579(3) 0.28493(19) 0.0235 1.0000 Uani .
C59 C 0.3442(4) 1.0642(3) 0.23042(19) 0.0237 1.0000 Uani .
C60 C 0.3228(4) 1.0584(3) 0.16914(19) 0.0211 1.0000 Uani .
O61 O 0.2811(3) 1.0601(3) 0.34353(14) 0.0289 1.0000 Uani .
C62 C 0.1792(4) 1.0851(4) 0.3972(2) 0.0298 1.0000 Uani .
C63 C 0.2400(4) 1.0942(4) 0.4545(2) 0.0303 1.0000 Uani .
C64 C 0.2847(4) 0.9765(4) 0.5026(2) 0.0314 1.0000 Uani .
C65 C 0.4048(4) 0.8875(4) 0.4753(2) 0.0306 1.0000 Uani .
C66 C 0.4358(4) 0.7693(4) 0.5245(2) 0.0328 1.0000 Uani .
C67 C 0.5617(4) 0.6831(4) 0.5022(2) 0.0318 1.0000 Uani .
O68 O 0.5772(3) 0.5753(3) 0.55112(15) 0.0384 1.0000 Uani .
C69 C 0.6369(3) 0.6336(3) -0.00338(18) 0.0203 1.0000 Uani .
C70 C 0.6786(4) 0.5109(4) -0.0006(2) 0.0244 1.0000 Uani .
C71 C 0.7846(4) 0.4418(4) 0.0310(2) 0.0246 1.0000 Uani .
C72 C 0.8526(4) 0.4926(3) 0.06042(19) 0.0227 1.0000 Uani .
C73 C 0.8179(3) 0.6157(3) 0.05443(19) 0.0216 1.0000 Uani .
C74 C 0.7109(3) 0.6846(3) 0.02251(18) 0.0208 1.0000 Uani .
O75 O 0.9527(3) 0.4168(2) 0.09281(14) 0.0263 1.0000 Uani .
C76 C 1.0131(4) 0.4650(3) 0.1304(2) 0.0245 1.0000 Uani .
C77 C 1.1125(4) 0.3626(4) 0.1656(2) 0.0258 1.0000 Uani .
C78 C 1.1668(4) 0.3987(4) 0.2173(2) 0.0267 1.0000 Uani .
C79 C 1.0673(4) 0.4162(4) 0.2790(2) 0.0277 1.0000 Uani .
C80 C 1.1162(4) 0.4495(4) 0.3333(2) 0.0303 1.0000 Uani .
C81 C 1.0078(4) 0.4807(4) 0.3891(2) 0.0316 1.0000 Uani .
O82 O 0.9747(3) 0.3727(3) 0.42412(15) 0.0354 1.0000 Uani .
C83 C 0.7771(4) 0.4831(4) 0.4843(2) 0.0321 1.0000 Uani .
C84 C 0.6798(4) 0.4807(4) 0.5389(2) 0.0286 1.0000 Uani .
C85 C 0.6824(4) 0.3760(4) 0.5859(2) 0.0320 1.0000 Uani .
C86 C 0.7802(4) 0.2742(4) 0.5774(2) 0.0354 1.0000 Uani .
C87 C 0.8760(4) 0.2737(4) 0.5226(2) 0.0314 1.0000 Uani .
C88 C 0.8750(4) 0.3790(4) 0.4761(2) 0.0290 1.0000 Uani .
C101 C 0.7237(4) 0.7827(4) 0.2997(2) 0.0327 1.0000 Uani .
C102 C 0.7541(4) 0.8105(4) 0.3536(2) 0.0361 1.0000 Uani .
C103 C 0.8814(5) 0.8080(5) 0.3585(3) 0.0430 1.0000 Uani .
C104 C 0.9813(5) 0.7777(4) 0.3081(3) 0.0430 1.0000 Uani .
C105 C 0.9534(5) 0.7504(4) 0.2534(2) 0.0414 1.0000 Uani .
C106 C 0.8258(5) 0.7516(4) 0.2495(2) 0.0391 1.0000 Uani .
C107 C 0.5850(5) 0.7870(5) 0.2951(3) 0.0466 1.0000 Uani .
C111 C 0.6537(5) 0.3441(5) 0.2962(3) 0.0410 1.0000 Uani .
C112 C 0.7543(5) 0.2401(5) 0.2979(3) 0.0436 1.0000 Uani .
C113 C 0.7296(5) 0.1314(5) 0.3049(2) 0.0400 1.0000 Uani .
C114 C 0.6017(5) 0.1247(4) 0.3103(2) 0.0344 1.0000 Uani .
C115 C 0.4998(4) 0.2285(4) 0.3073(2) 0.0315 1.0000 Uani .
C116 C 0.5260(4) 0.3373(4) 0.3002(2) 0.0319 1.0000 Uani .
C117 C 0.6804(6) 0.4615(6) 0.2925(4) 0.0662 1.0000 Uani .
H441 H 0.0273 1.1910 0.0858 0.0270 1.0000 Uiso R
H451 H -0.0060 1.1904 -0.0193 0.0274 1.0000 Uiso R
H471 H 0.0648 1.0996 -0.1203 0.0291 1.0000 Uiso R
H481 H 0.2036 0.9544 -0.1728 0.0276 1.0000 Uiso R
H501 H 0.3941 0.7691 -0.1708 0.0302 1.0000 Uiso R
H511 H 0.5668 0.6415 -0.1180 0.0289 1.0000 Uiso R
H561 H 0.0236 1.0371 0.2092 0.0271 1.0000 Uiso R
H571 H 0.0604 1.0495 0.3126 0.0239 1.0000 Uiso R
H591 H 0.4250 1.0719 0.2359 0.0281 1.0000 Uiso R
H601 H 0.3872 1.0644 0.1322 0.0249 1.0000 Uiso R
H621 H 0.1156 1.1596 0.3831 0.0359 1.0000 Uiso R
H622 H 0.1365 1.0201 0.4109 0.0358 1.0000 Uiso R
H632 H 0.1745 1.1501 0.4787 0.0364 1.0000 Uiso R
H631 H 0.3158 1.1266 0.4354 0.0355 1.0000 Uiso R
H641 H 0.3040 0.9957 0.5414 0.0383 1.0000 Uiso R
H642 H 0.2127 0.9393 0.5153 0.0380 1.0000 Uiso R
H652 H 0.4796 0.9202 0.4666 0.0371 1.0000 Uiso R
H651 H 0.3903 0.8740 0.4340 0.0369 1.0000 Uiso R
H662 H 0.4416 0.7844 0.5671 0.0384 1.0000 Uiso R
H661 H 0.3648 0.7310 0.5301 0.0391 1.0000 Uiso R
H671 H 0.6372 0.7164 0.4986 0.0377 1.0000 Uiso R
H672 H 0.5592 0.6671 0.4591 0.0379 1.0000 Uiso R
H701 H 0.6350 0.4741 -0.0204 0.0291 1.0000 Uiso R
H711 H 0.8092 0.3605 0.0329 0.0301 1.0000 Uiso R
H731 H 0.8648 0.6519 0.0715 0.0258 1.0000 Uiso R
H741 H 0.6887 0.7670 0.0182 0.0254 1.0000 Uiso R
H762 H 1.0565 0.5204 0.1004 0.0290 1.0000 Uiso R
H761 H 0.9469 0.5048 0.1617 0.0284 1.0000 Uiso R
H771 H 1.1834 0.3313 0.1331 0.0311 1.0000 Uiso R
H772 H 1.0689 0.3006 0.1885 0.0312 1.0000 Uiso R
H782 H 1.1918 0.4721 0.1980 0.0320 1.0000 Uiso R
H781 H 1.2437 0.3355 0.2307 0.0324 1.0000 Uiso R
H791 H 0.9905 0.4795 0.2666 0.0329 1.0000 Uiso R
H792 H 1.0412 0.3433 0.2970 0.0328 1.0000 Uiso R
H802 H 1.1486 0.5187 0.3142 0.0360 1.0000 Uiso R
H801 H 1.1868 0.3838 0.3505 0.0362 1.0000 Uiso R
H811 H 1.0372 0.5143 0.4186 0.0379 1.0000 Uiso R
H812 H 0.9319 0.5376 0.3700 0.0377 1.0000 Uiso R
H831 H 0.7770 0.5535 0.4537 0.0378 1.0000 Uiso R
H851 H 0.6184 0.3758 0.6233 0.0381 1.0000 Uiso R
H861 H 0.7819 0.2038 0.6095 0.0421 1.0000 Uiso R
H871 H 0.9412 0.2039 0.5159 0.0380 1.0000 Uiso R
H1021 H 0.6869 0.8325 0.3872 0.0432 1.0000 Uiso R
H1031 H 0.8999 0.8266 0.3958 0.0516 1.0000 Uiso R
H1041 H 1.0680 0.7749 0.3107 0.0524 1.0000 Uiso R
H1051 H 1.0200 0.7299 0.2191 0.0501 1.0000 Uiso R
H1061 H 0.8095 0.7308 0.2126 0.0470 1.0000 Uiso R
H1073 H 0.5851 0.7510 0.2591 0.0701 1.0000 Uiso R
H1072 H 0.5318 0.8676 0.2875 0.0704 1.0000 Uiso R
H1071 H 0.5471 0.7435 0.3349 0.0702 1.0000 Uiso R
H1121 H 0.8399 0.2445 0.2946 0.0524 1.0000 Uiso R
H1131 H 0.7976 0.0623 0.3065 0.0484 1.0000 Uiso R
H1141 H 0.5848 0.0499 0.3160 0.0410 1.0000 Uiso R
H1151 H 0.4135 0.2241 0.3104 0.0385 1.0000 Uiso R
H1161 H 0.4572 0.4061 0.2981 0.0381 1.0000 Uiso R
H1172 H 0.6048 0.5256 0.2817 0.0990 1.0000 Uiso R
H1171 H 0.7021 0.4638 0.3338 0.0992 1.0000 Uiso R
H1173 H 0.7532 0.4705 0.2585 0.0993 1.0000 Uiso R

loop_
_atom_site_aniso_label
_atom_site_aniso_U_11
_atom_site_aniso_U_22
_atom_site_aniso_U_33
_atom_site_aniso_U_23
_atom_site_aniso_U_13
_atom_site_aniso_U_12
Re1 0.01637(7) 0.01449(8) 0.01633(8) -0.00117(5) -0.00347(5) -0.00317(5)
Cl1 0.0210(4) 0.0201(4) 0.0233(4) -0.0036(3) -0.0032(3) -0.0069(3)
C1 0.035(2) 0.0220(19) 0.0137(17) -0.0015(14) 0.0015(15) 0.0004(17)
O2 0.0228(13) 0.0400(18) 0.0401(17) -0.0116(14) -0.0065(12) -0.0184(13)
C3 0.0164(15) 0.0148(17) 0.029(2) -0.0035(14) -0.0046(14) -0.0021(13)
O4 0.0307(14) 0.0340(17) 0.0181(14) -0.0009(12) -0.0020(11) -0.0042(13)
C5 0.0225(17) 0.023(2) 0.0217(18) -0.0049(15) 0.0022(14) -0.0070(16)
O6 0.0395(16) 0.0218(15) 0.0312(16) 0.0017(12) -0.0051(13) 0.0029(13)
C41 0.0206(16) 0.0187(17) 0.0180(17) 0.0015(14) -0.0051(13) -0.0077(14)
N42 0.0177(13) 0.0137(14) 0.0210(15) -0.0007(11) -0.0060(11) -0.0052(11)
C43 0.0202(16) 0.0136(16) 0.0235(18) -0.0029(14) -0.0020(13) -0.0050(14)
C44 0.0203(16) 0.0171(18) 0.027(2) -0.0026(15) -0.0053(14) -0.0021(14)
C45 0.0188(16) 0.0188(18) 0.031(2) 0.0024(15) -0.0088(14) -0.0072(14)
C46 0.0171(15) 0.0195(18) 0.0242(18) 0.0013(14) -0.0051(13) -0.0090(14)
C47 0.0213(17) 0.025(2) 0.0247(19) 0.0049(15) -0.0077(14) -0.0080(15)
C48 0.0280(18) 0.032(2) 0.0148(17) 0.0011(15) -0.0075(14) -0.0145(17)
C49 0.0269(18) 0.0241(19) 0.0187(18) 0.0009(15) -0.0044(14) -0.0115(16)
C50 0.0315(19) 0.029(2) 0.0164(17) -0.0046(15) -0.0021(14) -0.0128(17)
C51 0.0261(18) 0.025(2) 0.0204(18) -0.0080(15) 0.0026(14) -0.0079(16)
C52 0.0198(16) 0.0171(17) 0.0227(18) -0.0028(14) 0.0004(13) -0.0079(14)
N53 0.0198(14) 0.0175(15) 0.0194(15) -0.0070(12) -0.0017(11) -0.0067(12)
C54 0.0223(16) 0.0173(17) 0.0166(16) 0.0005(13) -0.0047(13) -0.0087(14)
C55 0.0200(16) 0.0131(16) 0.0255(19) -0.0024(14) -0.0077(14) -0.0033(14)
C56 0.0194(16) 0.0197(18) 0.0255(19) -0.0033(15) -0.0038(14) -0.0027(14)
C57 0.0181(16) 0.0152(17) 0.0246(18) 0.0027(14) -0.0086(13) -0.0029(14)
C58 0.0267(18) 0.0192(18) 0.0234(19) -0.0060(15) -0.0044(15) -0.0023(15)
C59 0.0238(17) 0.0222(19) 0.027(2) -0.0064(15) -0.0056(15) -0.0067(15)
C60 0.0225(17) 0.0181(18) 0.0226(18) -0.0036(14) -0.0046(14) -0.0049(14)
O61 0.0288(14) 0.0375(17) 0.0214(14) -0.0088(12) -0.0051(11) -0.0066(13)
C62 0.0298(19) 0.029(2) 0.029(2) -0.0083(17) -0.0048(16) -0.0017(17)
C63 0.035(2) 0.030(2) 0.022(2) -0.0102(17) -0.0056(16) 0.0009(18)
C64 0.033(2) 0.033(2) 0.023(2) -0.0085(17) -0.0041(16) 0.0015(18)
C65 0.031(2) 0.029(2) 0.024(2) -0.0053(17) -0.0024(16) 0.0022(18)
C66 0.032(2) 0.033(2) 0.025(2) -0.0036(18) -0.0050(16) 0.0033(18)
C67 0.033(2) 0.030(2) 0.024(2) -0.0025(17) -0.0033(16) 0.0016(18)
O68 0.0386(16) 0.0296(17) 0.0298(16) -0.0004(13) 0.0023(13) 0.0069(14)
C69 0.0171(15) 0.0241(19) 0.0181(17) -0.0068(14) 0.0023(13) -0.0041(14)
C70 0.0223(17) 0.024(2) 0.026(2) -0.0067(16) 0.0012(14) -0.0060(15)
C71 0.0252(18) 0.0195(19) 0.028(2) -0.0084(15) 0.0013(15) -0.0042(15)
C72 0.0199(16) 0.0204(19) 0.0228(18) -0.0042(15) 0.0010(14) -0.0010(15)
C73 0.0178(16) 0.0190(18) 0.0268(19) -0.0049(15) -0.0033(14) -0.0030(14)
C74 0.0186(16) 0.0178(17) 0.0241(18) -0.0040(14) 0.0010(14) -0.0050(14)
O75 0.0259(13) 0.0189(13) 0.0341(16) -0.0068(11) -0.0094(11) -0.0011(11)
C76 0.0261(18) 0.0207(19) 0.028(2) -0.0039(15) -0.0059(15) -0.0071(16)
C77 0.0263(18) 0.0213(19) 0.0250(19) -0.0021(15) -0.0029(15) -0.0018(16)
C78 0.0232(18) 0.022(2) 0.029(2) -0.0013(16) -0.0040(15) 0.0007(15)
C79 0.0261(18) 0.029(2) 0.027(2) -0.0033(16) -0.0021(15) -0.0077(17)
C80 0.0249(18) 0.031(2) 0.030(2) -0.0043(17) -0.0035(16) -0.0020(17)
C81 0.031(2) 0.029(2) 0.032(2) -0.0050(18) -0.0021(17) -0.0073(18)
O82 0.0376(16) 0.0250(16) 0.0319(16) -0.0033(13) 0.0051(13) 0.0006(13)
C83 0.035(2) 0.025(2) 0.026(2) 0.0005(17) -0.0016(17) 0.0004(18)
C84 0.0279(19) 0.025(2) 0.027(2) -0.0043(17) -0.0047(16) 0.0015(17)
C85 0.030(2) 0.031(2) 0.030(2) -0.0022(18) -0.0028(17) -0.0029(18)
C86 0.037(2) 0.028(2) 0.033(2) 0.0023(18) -0.0066(18) -0.0028(19)
C87 0.032(2) 0.025(2) 0.033(2) -0.0036(18) -0.0071(17) -0.0020(17)
C88 0.0292(19) 0.029(2) 0.027(2) -0.0045(17) -0.0042(16) -0.0049(17)
C101 0.031(2) 0.025(2) 0.036(2) 0.0021(18) -0.0039(17) -0.0053(18)
C102 0.033(2) 0.032(2) 0.036(2) -0.0042(19) 0.0017(18) -0.0040(19)
C103 0.042(3) 0.040(3) 0.048(3) -0.009(2) -0.008(2) -0.011(2)
C104 0.032(2) 0.036(3) 0.053(3) 0.003(2) -0.002(2) -0.009(2)
C105 0.040(2) 0.035(3) 0.031(2) 0.004(2) 0.0084(19) 0.000(2)
C106 0.043(2) 0.033(2) 0.031(2) -0.0009(19) -0.0038(19) 0.000(2)
C107 0.036(2) 0.043(3) 0.058(3) -0.004(2) -0.009(2) -0.010(2)
C111 0.042(3) 0.040(3) 0.042(3) -0.002(2) -0.005(2) -0.018(2)
C112 0.030(2) 0.046(3) 0.053(3) -0.006(2) -0.006(2) -0.011(2)
C113 0.037(2) 0.035(3) 0.038(3) -0.005(2) -0.0056(19) 0.002(2)
C114 0.047(2) 0.031(2) 0.027(2) -0.0038(18) -0.0094(18) -0.012(2)
C115 0.035(2) 0.036(2) 0.025(2) -0.0051(18) -0.0059(16) -0.0107(19)
C116 0.035(2) 0.030(2) 0.030(2) -0.0029(18) -0.0046(17) -0.0092(19)
C117 0.059(4) 0.051(4) 0.096(5) -0.002(3) -0.019(3) -0.030(3)

loop_
_atom_type_symbol
_atom_type_scat_dispersion_real
_atom_type_scat_dispersion_imag
_atom_type_scat_Cromer_Mann_a1
_atom_type_scat_Cromer_Mann_b1
_atom_type_scat_Cromer_Mann_a2
_atom_type_scat_Cromer_Mann_b2
_atom_type_scat_Cromer_Mann_a3
_atom_type_scat_Cromer_Mann_b3
_atom_type_scat_Cromer_Mann_a4
_atom_type_scat_Cromer_Mann_b4
_atom_type_scat_Cromer_Mann_c
_atom_type_scat_source
C 0.0181 0.0091 2.3100 20.8439 1.0200 10.2075 1.5886 0.5687 0.8650 51.6512 0.2156 'International Tables Vol C 4.2.6.8 and 6.1.1.4'
H 0.0000 0.0000 0.4930 10.5109 0.3229 26.1257 0.1402 3.1424 0.0408 57.7998 0.0030 'International Tables Vol C 4.2.6.8 and 6.1.1.4'
N 0.0311 0.0180 12.2126 0.0057 3.1322 9.8933 2.0125 28.9975 1.1663 0.5826 -11.5290 'International Tables Vol C 4.2.6.8 and 6.1.1.4'
Cl 0.3639 0.7018 11.4604 0.0104 7.1964 1.1662 6.2556 18.5194 1.6455 47.7784 -9.5574 'International Tables Vol C 4.2.6.8 and 6.1.1.4'
O 0.0492 0.0322 3.0485 13.2771 2.2868 5.7011 1.5463 0.3239 0.8670 32.9089 0.2508 'International Tables Vol C 4.2.6.8 and 6.1.1.4'
Re -5.2083 5.8923 28.7621 1.6719 15.7189 9.0923 14.5564 0.3505 5.4417 52.0861 10.4720 'International Tables Vol C 4.2.6.8 and 6.1.1.4'

loop_
_geom_angle_atom_site_label_1
_geom_angle_atom_site_label_2
_geom_angle_atom_site_label_3
_geom_angle
_geom_angle_publ_flag
Cl1 Re1 C1 178.49(12) yes
Cl1 Re1 C3 91.05(10) yes
C1 Re1 C3 87.64(15) yes
Cl1 Re1 C5 90.10(11) yes
C1 Re1 C5 90.53(16) yes
C3 Re1 C5 85.47(16) yes
Cl1 Re1 N42 82.40(7) yes
C1 Re1 N42 97.12(14) yes
C3 Re1 N42 100.57(14) yes
C5 Re1 N42 170.40(14) yes
Cl1 Re1 N53 83.27(7) yes
C1 Re1 N53 98.00(13) yes
C3 Re1 N53 173.45(13) yes
C5 Re1 N53 97.75(14) yes
N42 Re1 N53 75.51(12) yes
Re1 C1 O2 177.6(3) yes
Re1 C3 O4 175.2(3) yes
Re1 C5 O6 176.5(3) yes
N42 C41 C46 122.7(4) yes
N42 C41 C54 118.2(3) yes
C46 C41 C54 119.2(3) yes
Re1 N42 C41 111.9(2) yes
Re1 N42 C43 128.4(2) yes
C41 N42 C43 118.5(3) yes
N42 C43 C44 122.1(3) yes
N42 C43 C55 119.6(3) yes
C44 C43 C55 118.3(3) yes
C43 C44 C45 119.4(4) yes
C43 C44 H441 120.1 no
C45 C44 H441 120.4 no
C44 C45 C46 119.9(3) yes
C44 C45 H451 120.5 no
C46 C45 H451 119.5 no
C41 C46 C45 117.3(3) yes
C41 C46 C47 119.8(4) yes
C45 C46 C47 122.9(3) yes
C46 C47 C48 120.9(3) yes
C46 C47 H471 118.6 no
C48 C47 H471 120.4 no
C47 C48 C49 121.3(4) yes
C47 C48 H481 120.0 no
C49 C48 H481 118.7 no
C48 C49 C50 123.6(4) yes
C48 C49 C54 118.5(4) yes
C50 C49 C54 117.9(4) yes
C49 C50 C51 119.9(4) yes
C49 C50 H501 120.2 no
C51 C50 H501 119.9 no
C50 C51 C52 120.0(4) yes
C50 C51 H511 120.8 no
C52 C51 H511 119.1 no
C51 C52 N53 120.9(3) yes
C51 C52 C69 119.6(3) yes
N53 C52 C69 119.5(3) yes
Re1 N53 C52 128.2(2) yes
Re1 N53 C54 111.6(2) yes
C52 N53 C54 118.6(3) yes
C41 C54 C49 120.2(3) yes
C41 C54 N53 117.5(3) yes
C49 C54 N53 122.3(4) yes
C43 C55 C56 121.8(3) yes
C43 C55 C60 119.6(3) yes
C56 C55 C60 118.6(4) yes
C55 C56 C57 122.2(3) yes
C55 C56 H561 119.4 no
C57 C56 H561 118.4 no
C56 C57 C58 116.4(3) yes
C56 C57 H571 121.0 no
C58 C57 H571 122.6 no
C57 C58 C59 121.6(4) yes
C57 C58 O61 123.1(3) yes
C59 C58 O61 115.3(3) yes
C58 C59 C60 120.6(3) yes
C58 C59 H591 119.3 no
C60 C59 H591 120.0 no
C55 C60 C59 120.4(3) yes
C55 C60 H601 118.6 no
C59 C60 H601 120.9 no
C58 O61 C62 118.4(3) yes
O61 C62 C63 108.6(3) yes
O61 C62 H621 109.5 no
C63 C62 H621 109.9 no
O61 C62 H622 108.8 no
C63 C62 H622 110.0 no
H621 C62 H622 109.9 no
C62 C63 C64 114.7(4) yes
C62 C63 H632 107.3 no
C64 C63 H632 108.9 no
C62 C63 H631 107.6 no
C64 C63 H631 109.1 no
H632 C63 H631 109.1 no
C63 C64 C65 115.2(3) yes
C63 C64 H641 107.2 no
C65 C64 H641 108.8 no
C63 C64 H642 108.1 no
C65 C64 H642 107.8 no
H641 C64 H642 109.7 no
C64 C65 C66 111.7(3) yes
C64 C65 H652 108.8 no
C66 C65 H652 108.4 no
C64 C65 H651 109.6 no
C66 C65 H651 109.6 no
H652 C65 H651 108.6 no
C65 C66 C67 113.2(3) yes
C65 C66 H662 109.2 no
C67 C66 H662 109.0 no
C65 C66 H661 109.2 no
C67 C66 H661 107.3 no
H662 C66 H661 108.8 no
C66 C67 O68 107.7(3) yes
C66 C67 H671 110.0 no
O68 C67 H671 109.2 no
C66 C67 H672 110.8 no
O68 C67 H672 110.1 no
H671 C67 H672 109.0 no
C67 O68 C84 118.1(3) yes
C52 C69 C70 121.8(3) yes
C52 C69 C74 120.1(3) yes
C70 C69 C74 118.1(3) yes
C69 C70 C71 120.4(4) yes
C69 C70 H701 120.6 no
C71 C70 H701 119.0 no
C70 C71 C72 121.0(4) yes
C70 C71 H711 118.8 no
C72 C71 H711 120.2 no
C71 C72 C73 119.4(4) yes
C71 C72 O75 116.8(3) yes
C73 C72 O75 123.8(3) yes
C72 C73 C74 119.2(3) yes
C72 C73 H731 121.0 no
C74 C73 H731 119.9 no
C69 C74 C73 121.7(4) yes
C69 C74 H741 119.5 no
C73 C74 H741 118.7 no
C72 O75 C76 117.7(3) yes
O75 C76 C77 107.5(3) yes
O75 C76 H762 108.6 no
C77 C76 H762 110.0 no
O75 C76 H761 109.4 no
C77 C76 H761 111.0 no
H762 C76 H761 110.2 no
C76 C77 C78 112.6(3) yes
C76 C77 H771 109.0 no
C78 C77 H771 110.1 no
C76 C77 H772 108.0 no
C78 C77 H772 108.0 no
H771 C77 H772 109.0 no
C77 C78 C79 112.1(3) yes
C77 C78 H782 109.6 no
C79 C78 H782 109.0 no
C77 C78 H781 108.7 no
C79 C78 H781 107.9 no
H782 C78 H781 109.5 no
C78 C79 C80 114.9(3) yes
C78 C79 H791 109.1 no
C80 C79 H791 107.2 no
C78 C79 H792 108.3 no
C80 C79 H792 108.7 no
H791 C79 H792 108.6 no
C79 C80 C81 112.1(3) yes
C79 C80 H802 108.4 no
C81 C80 H802 107.6 no
C79 C80 H801 109.4 no
C81 C80 H801 109.8 no
H802 C80 H801 109.5 no
C80 C81 O82 107.3(4) yes
C80 C81 H811 110.2 no
O82 C81 H811 110.0 no
C80 C81 H812 108.5 no
O82 C81 H812 110.1 no
H811 C81 H812 110.6 no
C81 O82 C88 118.2(3) yes
C84 C83 C88 119.4(4) yes
C84 C83 H831 120.3 no
C88 C83 H831 120.3 no
C83 C84 O68 124.8(4) yes
C83 C84 C85 120.2(4) yes
O68 C84 C85 115.0(4) yes
C84 C85 C86 119.7(4) yes
C84 C85 H851 119.7 no
C86 C85 H851 120.6 no
C85 C86 C87 121.1(4) yes
C85 C86 H861 119.3 no
C87 C86 H861 119.6 no
C86 C87 C88 119.3(4) yes
C86 C87 H871 121.4 no
C88 C87 H871 119.4 no
C87 C88 C83 120.3(4) yes
C87 C88 O82 116.1(4) yes
C83 C88 O82 123.6(4) yes
C102 C101 C106 117.6(4) yes
C102 C101 C107 121.0(4) yes
C106 C101 C107 121.3(5) yes
C101 C102 C103 121.9(5) yes
C101 C102 H1021 118.7 no
C103 C102 H1021 119.3 no
C102 C103 C104 119.6(5) yes
C102 C103 H1031 120.4 no
C104 C103 H1031 119.9 no
C103 C104 C105 119.6(5) yes
C103 C104 H1041 120.9 no
C105 C104 H1041 119.5 no
C104 C105 C106 120.2(4) yes
C104 C105 H1051 120.3 no
C106 C105 H1051 119.5 no
C101 C106 C105 121.0(5) yes
C101 C106 H1061 120.2 no
C105 C106 H1061 118.8 no
C101 C107 H1073 109.2 no
C101 C107 H1072 110.8 no
H1073 C107 H1072 109.0 no
C101 C107 H1071 111.0 no
H1073 C107 H1071 107.8 no
H1072 C107 H1071 109.0 no
C112 C111 C116 118.4(5) yes
C112 C111 C117 121.2(5) yes
C116 C111 C117 120.4(5) yes
C111 C112 C113 121.4(4) yes
C111 C112 H1121 118.6 no
C113 C112 H1121 120.0 no
C112 C113 C114 120.0(5) yes
C112 C113 H1131 120.7 no
C114 C113 H1131 119.3 no
C113 C114 C115 119.3(4) yes
C113 C114 H1141 119.9 no
C115 C114 H1141 120.8 no
C114 C115 C116 120.1(4) yes
C114 C115 H1151 119.3 no
C116 C115 H1151 120.6 no
C111 C116 C115 120.8(5) yes
C111 C116 H1161 119.9 no
C115 C116 H1161 119.3 no
C111 C117 H1172 110.1 no
C111 C117 H1171 109.9 no
H1172 C117 H1171 109.9 no
C111 C117 H1173 109.2 no
H1172 C117 H1173 108.9 no
H1171 C117 H1173 108.8 no

loop_
_geom_bond_atom_site_label_1
_geom_bond_atom_site_label_2
_geom_bond_distance
_geom_bond_publ_flag
Re1 Cl1 2.4863(8) yes
Re1 C1 1.912(4) yes
Re1 C3 1.915(4) yes
Re1 C5 1.933(4) yes
Re1 N42 2.209(3) yes
Re1 N53 2.217(3) yes
C1 O2 1.140(5) yes
C3 O4 1.156(5) yes
C5 O6 1.143(5) yes
C41 N42 1.370(5) yes
C41 C46 1.411(5) yes
C41 C54 1.430(5) yes
N42 C43 1.330(5) yes
C43 C44 1.417(5) yes
C43 C55 1.494(5) yes
C44 C45 1.369(5) yes
C44 H441 0.928 no
C45 C46 1.405(6) yes
C45 H451 0.928 no
C46 C47 1.427(5) yes
C47 C48 1.349(6) yes
C47 H471 0.934 no
C48 C49 1.438(5) yes
C48 H481 0.922 no
C49 C50 1.390(6) yes
C49 C54 1.415(5) yes
C50 C51 1.371(6) yes
C50 H501 0.928 no
C51 C52 1.417(5) yes
C51 H511 0.924 no
C52 N53 1.348(5) yes
C52 C69 1.478(5) yes
N53 C54 1.372(5) yes
C55 C56 1.389(5) yes
C55 C60 1.401(5) yes
C56 C57 1.436(5) yes
C56 H561 0.934 no
C57 C58 1.390(5) yes
C57 H571 0.879 no
C58 C59 1.395(5) yes
C58 O61 1.365(5) yes
C59 C60 1.375(5) yes
C59 H591 0.938 no
C60 H601 0.937 no
O61 C62 1.429(5) yes
C62 C63 1.522(6) yes
C62 H621 0.972 no
C62 H622 0.980 no
C63 C64 1.530(6) yes
C63 H632 0.973 no
C63 H631 0.983 no
C64 C65 1.522(6) yes
C64 H641 0.976 no
C64 H642 0.972 no
C65 C66 1.526(6) yes
C65 H652 0.969 no
C65 H651 0.973 no
C66 C67 1.508(6) yes
C66 H662 0.974 no
C66 H661 0.982 no
C67 O68 1.433(5) yes
C67 H671 0.995 no
C67 H672 0.979 no
O68 C84 1.361(5) yes
C69 C70 1.398(5) yes
C69 C74 1.395(5) yes
C70 C71 1.380(5) yes
C70 H701 0.941 no
C71 C72 1.390(5) yes
C71 H711 0.926 no
C72 C73 1.394(5) yes
C72 O75 1.363(4) yes
C73 C74 1.390(5) yes
C73 H731 0.927 no
C74 H741 0.933 no
O75 C76 1.431(5) yes
C76 C77 1.514(5) yes
C76 H762 0.961 no
C76 H761 0.965 no
C77 C78 1.534(6) yes
C77 H771 0.968 no
C77 H772 0.977 no
C78 C79 1.522(5) yes
C78 H782 0.970 no
C78 H781 0.977 no
C79 C80 1.529(6) yes
C79 H791 0.971 no
C79 H792 0.967 no
C80 C81 1.512(6) yes
C80 H802 0.967 no
C80 H801 0.971 no
C81 O82 1.437(5) yes
C81 H811 0.962 no
C81 H812 0.980 no
O82 C88 1.370(5) yes
C83 C84 1.393(6) yes
C83 C88 1.395(6) yes
C83 H831 0.930 no
C84 C85 1.394(6) yes
C85 C86 1.377(6) yes
C85 H851 0.936 no
C86 C87 1.384(6) yes
C86 H861 0.942 no
C87 C88 1.397(6) yes
C87 H871 0.938 no
C101 C102 1.381(7) yes
C101 C106 1.395(6) yes
C101 C107 1.503(6) yes
C102 C103 1.390(7) yes
C102 H1021 0.930 no
C103 C104 1.382(7) yes
C103 H1031 0.938 no
C104 C105 1.382(8) yes
C104 H1041 0.939 no
C105 C106 1.392(7) yes
C105 H1051 0.931 no
C106 H1061 0.933 no
C107 H1073 0.961 no
C107 H1072 0.959 no
C107 H1071 0.959 no
C111 C112 1.385(7) yes
C111 C116 1.390(6) yes
C111 C117 1.505(7) yes
C112 C113 1.380(7) yes
C112 H1121 0.930 no
C113 C114 1.388(7) yes
C113 H1131 0.926 no
C114 C115 1.390(6) yes
C114 H1141 0.946 no
C115 C116 1.388(6) yes
C115 H1151 0.938 no
C116 H1161 0.929 no
C117 H1172 0.959 no
C117 H1171 0.954 no
C117 H1173 0.963 no

loop_
_geom_hbond_atom_site_label_D
_geom_hbond_atom_site_label_H
_geom_hbond_atom_site_label_A
_geom_hbond_site_symmetry_A
_geom_hbond_angle_DHA
_geom_hbond_distance_DH
_geom_hbond_distance_HA
_geom_hbond_distance_DA
_geom_hbond_publ_flag
C104 H1041 O4 1_655 150.61(14) 0.939 2.537 3.387(6) yes
